data_2241177
loop_
_publ_author_name
'Wattanakanjana, Yupa'
'Nimthong-Rold\'an, Arunpatcha'
'Palavat, Suthida'
'Puetpaiboon, Walailak'

_publ_section_title
;
 Crystal structure of
 tris[\m~2~-bis(diphenylphosphanyl)methane-\k^2^<i>P</i>:<i>P</i>']di-\m~3~-iodido-trisilver(I)
 iodide--<i>N</i>-phenylthiourea (1/1)
;
_journal_coeditor_code LH5785
_journal_issue 11
_journal_name_full 'Acta Crystallographica Section E'
_journal_page_first m187
_journal_page_last m188
_journal_paper_doi 10.1107/S2056989015017120
_journal_volume 71
_journal_year 2015
_chemical_formula_iupac '[Ag3 I2 (C25 H22 P2)3] I, C7 H8 N2 S'
_chemical_formula_moiety 'C75 H66 Ag3 I2 P6 +, I -, C7 H8 N2 S'
_chemical_formula_sum 'C82 H74 Ag3 I3 N2 P6 S'
_chemical_formula_weight 2009.62
_chemical_name_systematic
'Tris[\m~2~-bis(diphenylphosphanyl)methane-\k^2^<i>P</i>:<i>P</i>']di-\m~3~-iodido-trisilver(I) iodide--<i>N</i>-phenylthiourea (1/1)'
_space_group_crystal_system monoclinic
_space_group_IT_number 14
_space_group_name_Hall '-P 2yn'
_space_group_name_H-M_alt 'P 1 21/n 1'
_symmetry_space_group_name_Hall '-P 2yn'
_symmetry_space_group_name_H-M 'P 1 21/n 1'
_atom_sites_solution_hydrogens geom
_atom_sites_solution_primary direct
_atom_sites_solution_secondary difmap
_audit_creation_method SHELXL-2014/7
_cell_angle_alpha 90
_cell_angle_beta 95.315(2)
_cell_angle_gamma 90
_cell_formula_units_Z 4
_cell_length_a 10.8177(4)
_cell_length_b 28.5680(11)
_cell_length_c 26.1639(11)
_cell_measurement_reflns_used 9031
_cell_measurement_temperature 296(2)
_cell_measurement_theta_max 66.5266
_cell_measurement_theta_min 2.2949
_cell_volume 8050.9(5)
_computing_cell_refinement
;
SAINT (Bruker, 2013)
;
_computing_data_collection
;
APEX2 (Bruker, 2013)
;
_computing_data_reduction
;
SAINT (Bruker, 2013)
;
_computing_molecular_graphics
;
Mercury (Macrae <i>et al.</i>,  2008)
;
_computing_publication_material
;
publCIF (Westrip, 2010)
;
_computing_structure_refinement
;
SHELXL2014 (Sheldrick, 2015) and
<i>SHELXLE</i> (H\"ubschle <i>et al.</i>,  2011)
;
_computing_structure_solution
;
SHELXS97 (Sheldrick, 2008)
;
_diffrn_ambient_temperature 296(2)
_diffrn_measured_fraction_theta_full 0.984
_diffrn_measured_fraction_theta_max 0.984
_diffrn_measurement_device_type 'Bruker Prospector CCD'
_diffrn_measurement_method '\w and \f scans'
_diffrn_radiation_monochromator
;
laterally graded multilayer (Goebel) mirror
;
_diffrn_radiation_type CuK\a
_diffrn_radiation_wavelength 1.54178
_diffrn_reflns_av_R_equivalents 0.0556
_diffrn_reflns_limit_h_max 12
_diffrn_reflns_limit_h_min -12
_diffrn_reflns_limit_k_max 33
_diffrn_reflns_limit_k_min -34
_diffrn_reflns_limit_l_max 31
_diffrn_reflns_limit_l_min -30
_diffrn_reflns_number 82145
_diffrn_reflns_theta_full 67.145
_diffrn_reflns_theta_max 67.145
_diffrn_reflns_theta_min 2.295
_exptl_absorpt_coefficient_mu 16.531
_exptl_absorpt_correction_T_max 0.7529
_exptl_absorpt_correction_T_min 0.3939
_exptl_absorpt_correction_type multi-scan
_exptl_absorpt_process_details
;
(SADABS; Bruker, 2013)
;
_exptl_crystal_colour colourless
_exptl_crystal_density_diffrn 1.658
_exptl_crystal_description block
_exptl_crystal_F_000 3944
_exptl_crystal_size_max 0.140
_exptl_crystal_size_mid 0.040
_exptl_crystal_size_min 0.030
_refine_diff_density_max 1.162
_refine_diff_density_min -1.041
_refine_ls_extinction_method none
_refine_ls_goodness_of_fit_ref 1.081
_refine_ls_hydrogen_treatment constr
_refine_ls_matrix_type full
_refine_ls_number_parameters 983
_refine_ls_number_reflns 14160
_refine_ls_number_restraints 216
_refine_ls_restrained_S_all 1.084
_refine_ls_R_factor_all 0.0478
_refine_ls_R_factor_gt 0.0394
_refine_ls_shift/su_max 0.002
_refine_ls_shift/su_mean 0.000
_refine_ls_structure_factor_coef Fsqd
_refine_ls_weighting_details 'w=1/[\s^2^(Fo^2^)+(0.0506P)^2^+12.1838P] where P=(Fo^2^+2Fc^2^)/3'
_refine_ls_weighting_scheme calc
_refine_ls_wR_factor_gt 0.0975
_refine_ls_wR_factor_ref 0.1043
_reflns_number_gt 12277
_reflns_number_total 14160
_reflns_threshold_expression I>2\s(I)
_cod_data_source_file lh5785sup1.cif
_cod_data_source_block I
_cod_database_code 2241177
_shelx_space_group_comment
;
The symmetry employed for this shelxl refinement is uniquely defined
by the following loop, which should always be used as a source of
symmetry information in preference to the above space-group names.
They are only intended as comments.
;
_shelx_estimated_absorpt_t_min 0.206
_shelx_estimated_absorpt_t_max 0.637

loop_
_space_group_symop_operation_xyz
'x, y, z'
'-x+1/2, y+1/2, -z+1/2'
'-x, -y, -z'
'x-1/2, -y-1/2, z-1/2'

loop_
_atom_site_type_symbol
_atom_site_label
_atom_site_fract_x
_atom_site_fract_y
_atom_site_fract_z
_atom_site_U_iso_or_equiv
_atom_site_adp_type
_atom_site_calc_flag
_atom_site_occupancy
_atom_site_disorder_assembly
_atom_site_disorder_group
I I1 0.09573(3) 0.07662(2) 0.74036(2) 0.04248(9) Uani d 1 . .
I I2 0.49507(3) 0.04371(2) 0.81433(2) 0.04443(9) Uani d 1 . .
I I3 0.39502(4) 0.18325(2) 0.50190(2) 0.07625(14) Uani d 1 . .
Ag Ag1 0.32400(3) 0.03008(2) 0.71995(2) 0.04176(9) Uani d 1 . .
Ag Ag2 0.33079(3) 0.12525(2) 0.77564(2) 0.03938(9) Uani d 1 . .
Ag Ag3 0.23020(4) 0.03137(2) 0.83250(2) 0.04526(10) Uani d 1 . .
S S1 0.8130(3) 0.30895(9) 0.55157(10) 0.1102(8) Uani d 1 . .
N N1 0.5783(8) 0.2843(3) 0.5464(3) 0.106(2) Uani d 1 . .
H H1A 0.5193 0.2643 0.5407 0.127 Uiso calc 1 . .
H H1B 0.5620 0.3126 0.5550 0.127 Uiso calc 1 . .
N N2 0.7041(6) 0.2262(2) 0.5281(2) 0.0783(16) Uani d 1 . .
H H2A 0.6339 0.2121 0.5223 0.094 Uiso calc 1 . .
P P1 0.39878(11) 0.06755(4) 0.64386(4) 0.0340(2) Uani d 1 . .
C C1 0.3240(5) 0.04256(16) 0.58416(18) 0.0409(11) Uani d 1 . .
C C2 0.2052(6) 0.0260(3) 0.5856(2) 0.0676(17) Uani d 1 . .
H H2 0.1655 0.0292 0.6154 0.081 Uiso calc 1 . .
C C3 0.1443(7) 0.0045(3) 0.5432(3) 0.088(2) Uani d 1 . .
H H3 0.0644 -0.0071 0.5447 0.106 Uiso calc 1 . .
C C4 0.2018(8) 0.0004(3) 0.4990(3) 0.086(2) Uani d 1 . .
H H4 0.1605 -0.0134 0.4701 0.103 Uiso calc 1 . .
C C5 0.3164(8) 0.0163(4) 0.4975(3) 0.099(3) Uani d 1 . .
H H5 0.3560 0.0126 0.4677 0.119 Uiso calc 1 . .
C C6 0.3785(7) 0.0384(3) 0.5396(2) 0.080(2) Uani d 1 . .
H H6 0.4577 0.0504 0.5374 0.096 Uiso calc 1 . .
C C7 0.5644(4) 0.06579(16) 0.63783(17) 0.0374(10) Uani d 1 . .
C C8 0.6341(5) 0.03319(19) 0.6672(2) 0.0512(12) Uani d 1 . .
H H8 0.5946 0.0128 0.6881 0.061 Uiso calc 1 . .
C C9 0.7616(6) 0.0304(2) 0.6660(3) 0.0658(16) Uani d 1 . .
H H9 0.8076 0.0086 0.6861 0.079 Uiso calc 1 . .
C C10 0.8188(6) 0.0600(3) 0.6348(2) 0.0640(16) Uani d 1 . .
H H10 0.9044 0.0583 0.6339 0.077 Uiso calc 1 . .
C C11 0.7528(5) 0.0922(2) 0.6048(2) 0.0593(15) Uani d 1 . .
H H11 0.7934 0.1119 0.5835 0.071 Uiso calc 1 . .
C C12 0.6258(5) 0.0954(2) 0.6062(2) 0.0484(12) Uani d 1 . .
H H12 0.5809 0.1175 0.5859 0.058 Uiso calc 1 . .
C C13 0.3510(5) 0.12916(15) 0.63727(17) 0.0366(10) Uani d 1 . .
H H13A 0.2622 0.1304 0.6277 0.044 Uiso calc 1 . .
H H13B 0.3920 0.1432 0.6096 0.044 Uiso calc 1 . .
P P2 0.38689(11) 0.16385(4) 0.69593(4) 0.0341(2) Uani d 1 . .
C C14 0.5505(5) 0.17912(16) 0.69543(17) 0.0401(10) Uani d 1 . .
C C15 0.6363(5) 0.15182(19) 0.72515(19) 0.0478(12) Uani d 1 . .
H H15 0.6090 0.1283 0.7459 0.057 Uiso calc 1 . .
C C16 0.7618(6) 0.1597(2) 0.7238(2) 0.0628(15) Uani d 1 . .
H H16 0.8187 0.1406 0.7428 0.075 Uiso calc 1 . .
C C17 0.8037(6) 0.1952(3) 0.6947(2) 0.0705(19) Uani d 1 . .
H H17 0.8884 0.2005 0.6941 0.085 Uiso calc 1 . .
C C18 0.7194(7) 0.2231(3) 0.6665(3) 0.0731(19) Uani d 1 . .
H H18 0.7474 0.2476 0.6472 0.088 Uiso calc 1 . .
C C19 0.5942(6) 0.2152(2) 0.6665(2) 0.0564(14) Uani d 1 . .
H H19 0.5382 0.2342 0.6470 0.068 Uiso calc 1 . .
C C20 0.2963(5) 0.21695(16) 0.68020(19) 0.0426(11) Uani d 1 . .
C C21 0.2735(7) 0.2341(2) 0.6309(2) 0.0631(16) Uani d 1 . .
H H21 0.3122 0.2203 0.6045 0.076 Uiso calc 1 . .
C C22 0.1944(8) 0.2714(2) 0.6202(3) 0.077(2) Uani d 1 . .
H H22 0.1810 0.2828 0.5869 0.093 Uiso calc 1 . .
C C23 0.1348(7) 0.2918(2) 0.6593(3) 0.078(2) Uani d 1 . .
H H23 0.0799 0.3165 0.6521 0.093 Uiso calc 1 . .
C C24 0.1568(7) 0.2758(2) 0.7079(3) 0.0747(19) Uani d 1 . .
H H24 0.1167 0.2895 0.7340 0.090 Uiso calc 1 . .
C C25 0.2398(6) 0.23871(19) 0.7191(2) 0.0596(15) Uani d 1 . .
H H25 0.2568 0.2287 0.7529 0.072 Uiso calc 1 . .
P P3 0.31631(10) 0.16684(4) 0.85759(4) 0.0306(2) Uani d 1 . .
C C26 0.4537(4) 0.20236(15) 0.87508(17) 0.0341(9) Uani d 1 . .
C C27 0.5244(4) 0.21633(17) 0.83608(19) 0.0413(10) Uani d 1 . .
H H27 0.5020 0.2067 0.8025 0.050 Uiso calc 1 . .
C C28 0.6280(5) 0.24443(19) 0.8466(2) 0.0520(13) Uani d 1 . .
H H28 0.6734 0.2540 0.8200 0.062 Uiso calc 1 . .
C C29 0.6640(5) 0.25822(18) 0.8956(2) 0.0529(13) Uani d 1 . .
H H29 0.7344 0.2767 0.9024 0.063 Uiso calc 1 . .
C C30 0.5955(5) 0.24460(19) 0.9349(2) 0.0521(13) Uani d 1 . .
H H30 0.6198 0.2542 0.9683 0.063 Uiso calc 1 . .
C C31 0.4909(5) 0.21680(18) 0.9253(2) 0.0451(11) Uani d 1 . .
H H31 0.4456 0.2078 0.9521 0.054 Uiso calc 1 . .
C C32 0.1869(4) 0.20864(15) 0.85560(16) 0.0333(9) Uani d 1 . .
C C33 0.1905(5) 0.24916(19) 0.8851(2) 0.0536(13) Uani d 1 . .
H H33 0.2598 0.2557 0.9077 0.064 Uiso calc 1 . .
C C34 0.0911(6) 0.2796(2) 0.8809(3) 0.0660(17) Uani d 1 . .
H H34 0.0934 0.3066 0.9008 0.079 Uiso calc 1 . .
C C35 -0.0121(5) 0.2700(2) 0.8472(2) 0.0584(14) Uani d 1 . .
H H35 -0.0788 0.2907 0.8442 0.070 Uiso calc 1 . .
C C36 -0.0153(5) 0.2304(2) 0.8186(2) 0.0546(13) Uani d 1 . .
H H36 -0.0850 0.2238 0.7963 0.066 Uiso calc 1 . .
C C37 0.0833(5) 0.19986(18) 0.82229(19) 0.0449(11) Uani d 1 . .
H H37 0.0801 0.1730 0.8021 0.054 Uiso calc 1 . .
C C38 0.3038(4) 0.13077(16) 0.91539(17) 0.0363(10) Uani d 1 . .
H H38A 0.3851 0.1182 0.9266 0.044 Uiso calc 1 . .
H H38B 0.2788 0.1507 0.9426 0.044 Uiso calc 1 . .
P P4 0.19276(11) 0.08189(4) 0.90601(4) 0.0349(2) Uani d 1 . .
C C39 0.0385(4) 0.10805(16) 0.90295(18) 0.0381(10) Uani d 1 . .
C C40 0.0130(5) 0.14851(19) 0.9295(2) 0.0486(12) Uani d 1 . .
H H40 0.0757 0.1631 0.9504 0.058 Uiso calc 1 . .
C C41 -0.1067(6) 0.1673(2) 0.9248(2) 0.0588(15) Uani d 1 . .
H H41 -0.1238 0.1946 0.9423 0.071 Uiso calc 1 . .
C C42 -0.1978(6) 0.1457(2) 0.8945(3) 0.0642(16) Uani d 1 . .
H H42 -0.2774 0.1583 0.8913 0.077 Uiso calc 1 . .
C C43 -0.1744(5) 0.1052(2) 0.8683(3) 0.0646(16) Uani d 1 . .
H H43 -0.2382 0.0903 0.8483 0.077 Uiso calc 1 . .
C C44 -0.0551(5) 0.0869(2) 0.8721(2) 0.0521(13) Uani d 1 . .
H H44 -0.0383 0.0602 0.8536 0.062 Uiso calc 1 . .
C C45 0.2138(18) 0.0542(7) 0.9702(6) 0.051(5) Uani d 0.443(16) A 1
C C46 0.1644(17) 0.0725(6) 1.0117(5) 0.072(4) Uani d 0.443(16) A 1
H H46 0.1145 0.0990 1.0077 0.086 Uiso calc 0.443(16) A 1
C C47 0.1874(19) 0.0520(7) 1.0606(5) 0.084(4) Uani d 0.443(16) A 1
H H47 0.1524 0.0646 1.0887 0.101 Uiso calc 0.443(16) A 1
C C48 0.260(2) 0.0147(8) 1.0659(7) 0.087(5) Uani d 0.443(16) A 1
H H48 0.2763 0.0016 1.0983 0.104 Uiso calc 0.443(16) A 1
C C49 0.311(2) -0.0054(7) 1.0249(6) 0.087(5) Uani d 0.443(16) A 1
H H49 0.3585 -0.0325 1.0289 0.105 Uiso calc 0.443(16) A 1
C C50 0.288(2) 0.0163(6) 0.9768(6) 0.074(4) Uani d 0.443(16) A 1
H H50 0.3257 0.0045 0.9489 0.088 Uiso calc 0.443(16) A 1
C C45B 0.2121(12) 0.0535(6) 0.9686(5) 0.051(4) Uani d 0.557(16) A 2
C C46B 0.1177(13) 0.0481(5) 0.9986(5) 0.078(4) Uani d 0.557(16) A 2
H H46B 0.0400 0.0604 0.9879 0.094 Uiso calc 0.557(16) A 2
C C47B 0.1351(15) 0.0244(6) 1.0457(6) 0.093(4) Uani d 0.557(16) A 2
H H47B 0.0696 0.0215 1.0661 0.111 Uiso calc 0.557(16) A 2
C C48B 0.2445(17) 0.0062(8) 1.0609(7) 0.096(5) Uani d 0.557(16) A 2
H H48B 0.2546 -0.0107 1.0914 0.115 Uiso calc 0.557(16) A 2
C C49B 0.3440(13) 0.0119(7) 1.0321(6) 0.092(4) Uani d 0.557(16) A 2
H H49B 0.4226 0.0012 1.0440 0.111 Uiso calc 0.557(16) A 2
C C50B 0.3234(12) 0.0342(6) 0.9848(6) 0.075(4) Uani d 0.557(16) A 2
H H50B 0.3879 0.0359 0.9637 0.091 Uiso calc 0.557(16) A 2
P P5 0.22108(12) -0.05512(4) 0.82795(5) 0.0405(3) Uani d 1 . .
C C51 0.2753(19) -0.0795(9) 0.8929(8) 0.057(4) Uani d 0.443(16) A 1
C C52 0.3948(19) -0.0938(7) 0.9079(8) 0.062(4) Uani d 0.443(16) A 1
H H52 0.4552 -0.0921 0.8848 0.075 Uiso calc 0.443(16) A 1
C C53 0.4260(18) -0.1108(8) 0.9572(8) 0.071(5) Uani d 0.443(16) A 1
H H53 0.5068 -0.1205 0.9670 0.085 Uiso calc 0.443(16) A 1
C C54 0.3376(18) -0.1132(8) 0.9911(7) 0.080(4) Uani d 0.443(16) A 1
H H54 0.3568 -0.1264 1.0233 0.095 Uiso calc 0.443(16) A 1
C C55 0.2229(16) -0.0964(8) 0.9781(6) 0.081(4) Uani d 0.443(16) A 1
H H55 0.1663 -0.0953 1.0028 0.098 Uiso calc 0.443(16) A 1
C C56 0.1870(16) -0.0808(7) 0.9287(6) 0.070(4) Uani d 0.443(16) A 1
H H56 0.1057 -0.0714 0.9196 0.085 Uiso calc 0.443(16) A 1
C C51B 0.2798(15) -0.0827(6) 0.8872(6) 0.052(3) Uani d 0.557(16) A 2
C C52B 0.4062(15) -0.0814(5) 0.9008(6) 0.057(3) Uani d 0.557(16) A 2
H H52B 0.4589 -0.0671 0.8793 0.068 Uiso calc 0.557(16) A 2
C C53B 0.4541(16) -0.1015(6) 0.9469(6) 0.073(4) Uani d 0.557(16) A 2
H H53B 0.5390 -0.1009 0.9566 0.087 Uiso calc 0.557(16) A 2
C C54B 0.3749(18) -0.1222(6) 0.9777(6) 0.083(4) Uani d 0.557(16) A 2
H H54B 0.4074 -0.1358 1.0084 0.099 Uiso calc 0.557(16) A 2
C C55B 0.2512(16) -0.1236(6) 0.9653(5) 0.090(4) Uani d 0.557(16) A 2
H H55B 0.1997 -0.1372 0.9877 0.108 Uiso calc 0.557(16) A 2
C C56B 0.2001(14) -0.1046(6) 0.9187(5) 0.075(3) Uani d 0.557(16) A 2
H H56B 0.1153 -0.1065 0.9091 0.089 Uiso calc 0.557(16) A 2
C C57 0.0702(5) -0.0826(2) 0.8134(2) 0.0506(12) Uani d 1 . .
C C58 -0.0331(6) -0.0548(3) 0.8076(3) 0.0708(17) Uani d 1 . .
H H58 -0.0237 -0.0225 0.8083 0.085 Uiso calc 1 . .
C C59 -0.1514(8) -0.0737(4) 0.8007(4) 0.104(3) Uani d 1 . .
H H59 -0.2208 -0.0544 0.7965 0.124 Uiso calc 1 . .
C C60 -0.1640(8) -0.1210(4) 0.8003(4) 0.109(3) Uani d 1 . .
H H60 -0.2429 -0.1342 0.7981 0.131 Uiso calc 1 . .
C C61 -0.0614(9) -0.1494(3) 0.8031(4) 0.113(3) Uani d 1 . .
H H61 -0.0710 -0.1817 0.8006 0.136 Uiso calc 1 . .
C C62 0.0550(8) -0.1303(3) 0.8094(4) 0.093(3) Uani d 1 . .
H H62 0.1243 -0.1497 0.8110 0.112 Uiso calc 1 . .
C C63 0.3240(5) -0.08141(16) 0.7838(2) 0.0453(11) Uani d 1 . .
H H63A 0.4096 -0.0771 0.7975 0.054 Uiso calc 1 . .
H H63B 0.3081 -0.1148 0.7814 0.054 Uiso calc 1 . .
P P6 0.30205(11) -0.05569(4) 0.71930(5) 0.0373(2) Uani d 1 . .
C C64 0.1661(5) -0.08506(17) 0.6882(2) 0.0430(11) Uani d 1 . .
C C65 0.0617(5) -0.05952(18) 0.6728(2) 0.0525(13) Uani d 1 . .
H H65 0.0593 -0.0276 0.6796 0.063 Uiso calc 1 . .
C C66 -0.0401(6) -0.0814(2) 0.6469(3) 0.0690(18) Uani d 1 . .
H H66 -0.1109 -0.0641 0.6366 0.083 Uiso calc 1 . .
C C67 -0.0373(6) -0.1274(2) 0.6367(3) 0.074(2) Uani d 1 . .
H H67 -0.1056 -0.1416 0.6188 0.089 Uiso calc 1 . .
C C68 0.0650(6) -0.1537(2) 0.6523(3) 0.0719(19) Uani d 1 . .
H H68 0.0653 -0.1857 0.6458 0.086 Uiso calc 1 . .
C C69 0.1676(5) -0.13247(19) 0.6776(3) 0.0581(14) Uani d 1 . .
H H69 0.2380 -0.1501 0.6875 0.070 Uiso calc 1 . .
C C70 0.4268(5) -0.07933(16) 0.6847(2) 0.0425(11) Uani d 1 . .
C C71 0.5398(5) -0.0934(2) 0.7075(3) 0.0614(15) Uani d 1 . .
H H71 0.5536 -0.0943 0.7431 0.074 Uiso calc 1 . .
C C72 0.6333(6) -0.1064(3) 0.6777(3) 0.0739(19) Uani d 1 . .
H H72 0.7096 -0.1159 0.6936 0.089 Uiso calc 1 . .
C C73 0.6153(6) -0.1055(2) 0.6256(3) 0.0665(17) Uani d 1 . .
H H73 0.6790 -0.1143 0.6060 0.080 Uiso calc 1 . .
C C74 0.5047(6) -0.0918(2) 0.6024(2) 0.0643(16) Uani d 1 . .
H H74 0.4919 -0.0916 0.5667 0.077 Uiso calc 1 . .
C C75 0.4095(6) -0.0780(2) 0.6315(2) 0.0561(14) Uani d 1 . .
H H75 0.3342 -0.0679 0.6152 0.067 Uiso calc 1 . .
C C76 0.6973(9) 0.2714(3) 0.5417(3) 0.088(2) Uani d 1 . .
C C77 0.8110(7) 0.1979(3) 0.5218(3) 0.0730(17) Uani d 1 . .
C C78 0.7947(8) 0.1618(3) 0.4878(3) 0.0845(19) Uani d 1 . .
H H78 0.7180 0.1578 0.4692 0.101 Uiso calc 1 . .
C C79 0.8880(10) 0.1320(4) 0.4806(4) 0.102(2) Uani d 1 . .
H H79 0.8755 0.1075 0.4572 0.122 Uiso calc 1 . .
C C80 1.0011(10) 0.1377(4) 0.5078(4) 0.105(2) Uani d 1 . .
H H80 1.0662 0.1174 0.5028 0.126 Uiso calc 1 . .
C C81 1.0174(9) 0.1724(4) 0.5415(4) 0.101(2) Uani d 1 . .
H H81 1.0945 0.1760 0.5599 0.121 Uiso calc 1 . .
C C82 0.9232(7) 0.2032(3) 0.5500(3) 0.0864(19) Uani d 1 . .
H H82 0.9356 0.2269 0.5743 0.104 Uiso calc 1 . .

loop_
_atom_site_aniso_label
_atom_site_aniso_U_11
_atom_site_aniso_U_22
_atom_site_aniso_U_33
_atom_site_aniso_U_12
_atom_site_aniso_U_13
_atom_site_aniso_U_23
I1 0.03441(16) 0.04363(16) 0.04778(17) 0.00246(12) -0.00487(12) -0.00638(12)
I2 0.03447(16) 0.04649(17) 0.05071(18) -0.00075(12) -0.00470(12) 0.00563(13)
I3 0.0694(3) 0.1116(4) 0.0482(2) 0.0199(2) 0.00787(18) 0.0156(2)
Ag1 0.0532(2) 0.02985(16) 0.04293(19) -0.00234(14) 0.00843(15) 0.00112(13)
Ag2 0.0511(2) 0.03475(17) 0.03267(17) -0.00435(14) 0.00573(13) -0.00388(12)
Ag3 0.0500(2) 0.03683(18) 0.0495(2) 0.00036(14) 0.00783(15) -0.00519(14)
S1 0.148(2) 0.0834(14) 0.1021(16) -0.0216(14) 0.0263(15) 0.0202(12)
N1 0.115(6) 0.109(6) 0.097(5) 0.036(5) 0.029(4) 0.034(4)
N2 0.078(4) 0.081(4) 0.075(4) 0.000(3) 0.006(3) 0.010(3)
P1 0.0388(6) 0.0306(5) 0.0325(5) -0.0033(4) 0.0029(4) -0.0020(4)
C1 0.046(3) 0.036(2) 0.041(3) -0.003(2) 0.001(2) -0.0086(19)
C2 0.053(4) 0.099(5) 0.050(3) -0.013(3) -0.003(3) -0.016(3)
C3 0.063(4) 0.125(7) 0.073(5) -0.025(4) -0.012(3) -0.023(4)
C4 0.083(5) 0.107(6) 0.065(4) -0.013(4) -0.012(4) -0.037(4)
C5 0.093(6) 0.140(8) 0.065(5) -0.015(6) 0.009(4) -0.046(5)
C6 0.071(4) 0.118(6) 0.052(4) -0.035(4) 0.015(3) -0.036(4)
C7 0.044(3) 0.035(2) 0.033(2) -0.0017(19) 0.0034(18) -0.0028(18)
C8 0.049(3) 0.048(3) 0.058(3) 0.001(2) 0.010(2) 0.005(2)
C9 0.059(4) 0.071(4) 0.065(4) 0.015(3) -0.003(3) 0.002(3)
C10 0.039(3) 0.089(5) 0.064(4) 0.005(3) 0.006(3) -0.014(3)
C11 0.047(3) 0.081(4) 0.050(3) -0.014(3) 0.010(2) 0.000(3)
C12 0.048(3) 0.055(3) 0.042(3) -0.005(2) 0.006(2) 0.003(2)
C13 0.046(3) 0.032(2) 0.031(2) -0.0008(19) -0.0017(18) 0.0014(17)
P2 0.0429(6) 0.0291(5) 0.0302(5) -0.0023(4) 0.0024(4) -0.0003(4)
C14 0.050(3) 0.035(2) 0.035(2) -0.008(2) 0.001(2) -0.0046(18)
C15 0.049(3) 0.051(3) 0.043(3) -0.006(2) 0.005(2) 0.001(2)
C16 0.050(3) 0.079(4) 0.057(3) -0.001(3) -0.007(3) -0.005(3)
C17 0.053(4) 0.105(5) 0.054(3) -0.030(4) 0.007(3) -0.011(3)
C18 0.074(4) 0.088(5) 0.059(4) -0.035(4) 0.011(3) 0.011(3)
C19 0.065(4) 0.057(3) 0.046(3) -0.015(3) -0.002(2) 0.012(2)
C20 0.055(3) 0.029(2) 0.043(3) 0.001(2) 0.000(2) 0.0002(19)
C21 0.092(5) 0.047(3) 0.049(3) 0.013(3) -0.002(3) -0.003(2)
C22 0.111(6) 0.052(3) 0.063(4) 0.017(4) -0.019(4) 0.009(3)
C23 0.080(5) 0.038(3) 0.112(6) 0.015(3) -0.010(4) -0.001(3)
C24 0.089(5) 0.052(4) 0.086(5) 0.020(3) 0.025(4) 0.002(3)
C25 0.083(4) 0.038(3) 0.060(3) 0.010(3) 0.016(3) 0.002(2)
P3 0.0323(6) 0.0296(5) 0.0298(5) -0.0010(4) 0.0018(4) -0.0039(4)
C26 0.032(2) 0.028(2) 0.040(2) 0.0036(17) -0.0023(18) -0.0028(17)
C27 0.042(3) 0.039(2) 0.043(3) -0.002(2) 0.002(2) -0.005(2)
C28 0.041(3) 0.049(3) 0.068(4) -0.006(2) 0.011(2) 0.003(3)
C29 0.034(3) 0.042(3) 0.081(4) -0.003(2) -0.003(3) -0.006(3)
C30 0.046(3) 0.051(3) 0.056(3) 0.001(2) -0.013(2) -0.014(2)
C31 0.046(3) 0.045(3) 0.044(3) -0.006(2) 0.001(2) -0.009(2)
C32 0.034(2) 0.032(2) 0.033(2) 0.0006(17) 0.0051(17) -0.0008(17)
C33 0.050(3) 0.047(3) 0.062(3) 0.005(2) -0.003(2) -0.018(2)
C34 0.057(4) 0.050(3) 0.090(5) 0.010(3) 0.004(3) -0.026(3)
C35 0.048(3) 0.053(3) 0.075(4) 0.017(3) 0.006(3) -0.001(3)
C36 0.041(3) 0.065(3) 0.057(3) 0.007(2) -0.003(2) -0.003(3)
C37 0.049(3) 0.043(3) 0.042(3) 0.002(2) 0.000(2) -0.013(2)
C38 0.038(2) 0.037(2) 0.034(2) -0.0023(19) 0.0022(18) -0.0020(18)
P4 0.0374(6) 0.0321(5) 0.0352(6) -0.0001(4) 0.0037(4) 0.0004(4)
C39 0.038(2) 0.038(2) 0.039(2) 0.0001(19) 0.0077(19) 0.0065(19)
C40 0.053(3) 0.047(3) 0.048(3) 0.002(2) 0.014(2) 0.001(2)
C41 0.056(4) 0.053(3) 0.071(4) 0.015(3) 0.023(3) 0.010(3)
C42 0.044(3) 0.069(4) 0.081(4) 0.017(3) 0.012(3) 0.023(3)
C43 0.036(3) 0.073(4) 0.082(4) -0.007(3) -0.010(3) 0.013(3)
C44 0.047(3) 0.048(3) 0.061(3) -0.004(2) 0.002(2) 0.000(2)
C45 0.086(9) 0.040(7) 0.026(6) 0.011(7) -0.002(7) 0.001(6)
C46 0.104(9) 0.072(7) 0.040(6) 0.018(7) 0.010(6) 0.012(5)
C47 0.117(9) 0.089(8) 0.045(6) 0.012(7) 0.007(6) 0.019(6)
C48 0.123(10) 0.084(8) 0.048(7) 0.009(8) -0.017(7) 0.019(6)
C49 0.122(10) 0.073(8) 0.061(7) 0.020(8) -0.022(7) 0.009(6)
C50 0.110(10) 0.062(7) 0.046(6) 0.017(7) -0.006(7) 0.000(6)
C45B 0.037(5) 0.054(7) 0.061(7) -0.007(5) 0.004(5) 0.023(6)
C46B 0.076(6) 0.088(7) 0.073(7) 0.006(6) 0.014(5) 0.035(6)
C47B 0.100(7) 0.107(8) 0.076(7) -0.001(7) 0.027(6) 0.043(6)
C48B 0.100(8) 0.103(8) 0.084(8) -0.009(7) 0.001(7) 0.050(7)
C49B 0.075(7) 0.100(8) 0.097(8) -0.008(6) -0.019(6) 0.042(7)
C50B 0.054(6) 0.083(7) 0.087(7) -0.001(5) -0.005(5) 0.041(6)
P5 0.0442(7) 0.0332(6) 0.0442(6) -0.0012(5) 0.0048(5) 0.0049(5)
C51 0.065(8) 0.056(8) 0.049(8) 0.010(7) 0.007(7) 0.016(6)
C52 0.070(8) 0.067(9) 0.051(8) 0.013(6) 0.012(7) 0.009(6)
C53 0.079(8) 0.082(9) 0.054(8) 0.014(7) 0.013(7) 0.014(7)
C54 0.087(8) 0.095(9) 0.057(8) 0.015(7) 0.012(7) 0.020(7)
C55 0.089(8) 0.094(9) 0.063(7) 0.010(7) 0.018(6) 0.025(7)
C56 0.079(8) 0.075(8) 0.059(7) 0.005(6) 0.015(6) 0.029(6)
C51B 0.068(7) 0.045(6) 0.042(6) -0.006(5) -0.002(5) 0.005(5)
C52B 0.074(7) 0.045(6) 0.049(6) 0.007(5) -0.009(5) 0.009(5)
C53B 0.094(8) 0.068(6) 0.053(7) 0.013(6) -0.011(6) 0.014(5)
C54B 0.109(8) 0.083(7) 0.054(7) 0.012(6) -0.009(7) 0.022(6)
C55B 0.117(8) 0.089(7) 0.062(6) -0.006(7) 0.005(6) 0.027(6)
C56B 0.091(7) 0.075(7) 0.058(6) -0.009(6) 0.007(5) 0.019(5)
C57 0.051(3) 0.055(3) 0.047(3) -0.009(2) 0.005(2) 0.007(2)
C58 0.056(4) 0.076(4) 0.080(4) -0.005(3) 0.003(3) -0.010(3)
C59 0.057(5) 0.125(8) 0.127(8) -0.004(5) -0.003(4) -0.010(6)
C60 0.064(5) 0.144(9) 0.116(7) -0.049(6) -0.003(5) 0.014(6)
C61 0.099(7) 0.082(6) 0.154(9) -0.047(5) -0.021(6) 0.023(6)
C62 0.079(5) 0.053(4) 0.143(8) -0.022(4) -0.013(5) 0.029(4)
C63 0.053(3) 0.031(2) 0.053(3) 0.000(2) 0.005(2) 0.002(2)
P6 0.0394(6) 0.0265(5) 0.0462(6) -0.0036(4) 0.0056(5) -0.0022(4)
C64 0.043(3) 0.036(2) 0.051(3) -0.006(2) 0.007(2) -0.004(2)
C65 0.046(3) 0.037(3) 0.075(4) -0.004(2) 0.009(3) -0.014(2)
C66 0.044(3) 0.059(4) 0.103(5) 0.000(3) -0.003(3) -0.014(3)
C67 0.046(3) 0.062(4) 0.115(6) -0.012(3) 0.004(3) -0.030(4)
C68 0.056(4) 0.047(3) 0.114(6) -0.017(3) 0.013(3) -0.030(3)
C69 0.049(3) 0.036(3) 0.089(4) -0.005(2) 0.005(3) -0.005(3)
C70 0.045(3) 0.030(2) 0.053(3) -0.0053(19) 0.009(2) -0.006(2)
C71 0.042(3) 0.076(4) 0.066(4) 0.004(3) 0.006(3) -0.007(3)
C72 0.046(4) 0.090(5) 0.087(5) 0.006(3) 0.009(3) -0.007(4)
C73 0.054(4) 0.074(4) 0.075(4) -0.005(3) 0.025(3) -0.021(3)
C74 0.067(4) 0.071(4) 0.057(3) -0.011(3) 0.018(3) -0.014(3)
C75 0.051(3) 0.058(3) 0.061(3) 0.001(3) 0.008(3) -0.004(3)
C76 0.109(6) 0.096(6) 0.061(4) 0.014(5) 0.019(4) 0.030(4)
C77 0.073(4) 0.081(4) 0.066(4) 0.001(3) 0.011(3) 0.025(3)
C78 0.094(5) 0.092(5) 0.067(4) 0.012(4) 0.002(3) 0.013(3)
C79 0.113(5) 0.102(5) 0.092(5) 0.009(5) 0.014(4) 0.011(4)
C80 0.098(5) 0.108(5) 0.112(6) 0.012(5) 0.029(4) 0.020(5)
C81 0.077(4) 0.113(5) 0.113(5) -0.002(4) 0.007(4) 0.016(5)
C82 0.073(4) 0.095(5) 0.090(4) -0.005(4) 0.004(4) 0.013(4)

loop_
_atom_type_symbol
_atom_type_description
_atom_type_scat_dispersion_real
_atom_type_scat_dispersion_imag
_atom_type_scat_source
C C 0.0181 0.0091 'International Tables Vol C Tables 4.2.6.8 and 6.1.1.4'
H H 0.0000 0.0000 'International Tables Vol C Tables 4.2.6.8 and 6.1.1.4'
N N 0.0311 0.0180 'International Tables Vol C Tables 4.2.6.8 and 6.1.1.4'
P P 0.2955 0.4335 'International Tables Vol C Tables 4.2.6.8 and 6.1.1.4'
S S 0.3331 0.5567 'International Tables Vol C Tables 4.2.6.8 and 6.1.1.4'
Ag Ag 0.1306 4.2820 'International Tables Vol C Tables 4.2.6.8 and 6.1.1.4'
I I -0.3257 6.8362 'International Tables Vol C Tables 4.2.6.8 and 6.1.1.4'

loop_
_geom_angle_atom_site_label_1
_geom_angle_atom_site_label_2
_geom_angle_atom_site_label_3
_geom_angle
Ag1 I1 Ag2 63.383(11)
Ag1 I1 Ag3 65.867(12)
Ag2 I1 Ag3 67.235(11)
Ag3 I2 Ag1 65.257(12)
Ag3 I2 Ag2 66.541(12)
Ag1 I2 Ag2 61.620(10)
P6 Ag1 P1 117.77(4)
P6 Ag1 I1 112.01(3)
P1 Ag1 I1 107.39(3)
P6 Ag1 I2 100.87(3)
P1 Ag1 I2 112.89(3)
I1 Ag1 I2 105.217(14)
P6 Ag1 Ag2 151.56(3)
P1 Ag1 Ag2 90.20(3)
I1 Ag1 Ag2 59.434(11)
I2 Ag1 Ag2 60.377(11)
P6 Ag1 Ag3 88.81(3)
P1 Ag1 Ag3 153.41(3)
I1 Ag1 Ag3 58.479(11)
I2 Ag1 Ag3 57.334(12)
Ag2 Ag1 Ag3 63.309(11)
P3 Ag2 P2 123.75(4)
P3 Ag2 I1 111.95(3)
P2 Ag2 I1 102.45(3)
P3 Ag2 I2 99.29(3)
P2 Ag2 I2 116.00(3)
I1 Ag2 I2 101.661(13)
P3 Ag2 Ag1 146.55(3)
P2 Ag2 Ag1 89.53(3)
I1 Ag2 Ag1 57.183(11)
I2 Ag2 Ag1 58.003(11)
P3 Ag2 Ag3 87.10(3)
P2 Ag2 Ag3 148.86(3)
I1 Ag2 Ag3 56.713(11)
I2 Ag2 Ag3 55.614(11)
Ag1 Ag2 Ag3 60.124(11)
P4 Ag3 P5 127.78(4)
P4 Ag3 I2 106.61(3)
P5 Ag3 I2 98.37(3)
P4 Ag3 I1 105.83(3)
P5 Ag3 I1 112.23(3)
I2 Ag3 I1 102.950(14)
P4 Ag3 Ag1 144.31(3)
P5 Ag3 Ag1 87.64(3)
I2 Ag3 Ag1 57.409(11)
I1 Ag3 Ag1 55.654(11)
P4 Ag3 Ag2 87.76(3)
P5 Ag3 Ag2 143.41(3)
I2 Ag3 Ag2 57.845(11)
I1 Ag3 Ag2 56.051(11)
Ag1 Ag3 Ag2 56.567(10)
C76 N1 H1A 120.0
C76 N1 H1B 120.0
H1A N1 H1B 120.0
C76 N2 C77 129.6(7)
C76 N2 H2A 115.2
C77 N2 H2A 115.2
C7 P1 C1 106.0(2)
C7 P1 C13 106.9(2)
C1 P1 C13 101.2(2)
C7 P1 Ag1 117.36(15)
C1 P1 Ag1 111.52(17)
C13 P1 Ag1 112.43(16)
C6 C1 C2 118.3(5)
C6 C1 P1 124.9(4)
C2 C1 P1 116.8(4)
C1 C2 C3 120.6(6)
C1 C2 H2 119.7
C3 C2 H2 119.7
C4 C3 C2 119.8(7)
C4 C3 H3 120.1
C2 C3 H3 120.1
C5 C4 C3 119.8(6)
C5 C4 H4 120.1
C3 C4 H4 120.1
C4 C5 C6 121.1(7)
C4 C5 H5 119.4
C6 C5 H5 119.4
C1 C6 C5 120.3(7)
C1 C6 H6 119.8
C5 C6 H6 119.8
C8 C7 C12 118.2(5)
C8 C7 P1 117.5(4)
C12 C7 P1 124.3(4)
C9 C8 C7 121.2(5)
C9 C8 H8 119.4
C7 C8 H8 119.4
C10 C9 C8 119.1(6)
C10 C9 H9 120.5
C8 C9 H9 120.5
C9 C10 C11 121.4(6)
C9 C10 H10 119.3
C11 C10 H10 119.3
C10 C11 C12 119.8(6)
C10 C11 H11 120.1
C12 C11 H11 120.1
C11 C12 C7 120.3(5)
C11 C12 H12 119.8
C7 C12 H12 119.8
P1 C13 P2 113.7(2)
P1 C13 H13A 108.8
P2 C13 H13A 108.8
P1 C13 H13B 108.8
P2 C13 H13B 108.8
H13A C13 H13B 107.7
C14 P2 C20 107.4(2)
C14 P2 C13 104.7(2)
C20 P2 C13 101.0(2)
C14 P2 Ag2 115.15(15)
C20 P2 Ag2 112.91(17)
C13 P2 Ag2 114.36(15)
C19 C14 C15 118.5(5)
C19 C14 P2 124.2(4)
C15 C14 P2 117.3(4)
C16 C15 C14 120.1(5)
C16 C15 H15 120.0
C14 C15 H15 120.0
C17 C16 C15 120.8(6)
C17 C16 H16 119.6
C15 C16 H16 119.6
C16 C17 C18 119.4(6)
C16 C17 H17 120.3
C18 C17 H17 120.3
C17 C18 C19 120.7(6)
C17 C18 H18 119.7
C19 C18 H18 119.7
C18 C19 C14 120.6(6)
C18 C19 H19 119.7
C14 C19 H19 119.7
C21 C20 C25 118.3(5)
C21 C20 P2 123.4(4)
C25 C20 P2 118.1(4)
C22 C21 C20 121.2(6)
C22 C21 H21 119.4
C20 C21 H21 119.4
C21 C22 C23 119.9(6)
C21 C22 H22 120.1
C23 C22 H22 120.1
C24 C23 C22 119.8(6)
C24 C23 H23 120.1
C22 C23 H23 120.1
C23 C24 C25 120.5(6)
C23 C24 H24 119.7
C25 C24 H24 119.7
C20 C25 C24 120.2(6)
C20 C25 H25 119.9
C24 C25 H25 119.9
C26 P3 C32 104.3(2)
C26 P3 C38 103.0(2)
C32 P3 C38 105.8(2)
C26 P3 Ag2 111.72(15)
C32 P3 Ag2 113.43(14)
C38 P3 Ag2 117.28(15)
C27 C26 C31 118.3(4)
C27 C26 P3 117.9(3)
C31 C26 P3 123.8(4)
C28 C27 C26 120.7(5)
C28 C27 H27 119.6
C26 C27 H27 119.6
C29 C28 C27 120.7(5)
C29 C28 H28 119.7
C27 C28 H28 119.7
C28 C29 C30 119.6(5)
C28 C29 H29 120.2
C30 C29 H29 120.2
C29 C30 C31 120.9(5)
C29 C30 H30 119.6
C31 C30 H30 119.6
C30 C31 C26 119.9(5)
C30 C31 H31 120.1
C26 C31 H31 120.1
C37 C32 C33 118.8(4)
C37 C32 P3 118.2(3)
C33 C32 P3 122.9(4)
C34 C33 C32 119.9(5)
C34 C33 H33 120.0
C32 C33 H33 120.0
C33 C34 C35 120.2(5)
C33 C34 H34 119.9
C35 C34 H34 119.9
C36 C35 C34 119.6(5)
C36 C35 H35 120.2
C34 C35 H35 120.2
C35 C36 C37 120.8(5)
C35 C36 H36 119.6
C37 C36 H36 119.6
C36 C37 C32 120.6(5)
C36 C37 H37 119.7
C32 C37 H37 119.7
P4 C38 P3 114.2(2)
P4 C38 H38A 108.7
P3 C38 H38A 108.7
P4 C38 H38B 108.7
P3 C38 H38B 108.7
H38A C38 H38B 107.6
C45B P4 C39 104.5(4)
C45B P4 C38 101.4(6)
C39 P4 C38 106.1(2)
C39 P4 C45 104.5(5)
C38 P4 C45 100.3(7)
C45B P4 Ag3 115.3(5)
C39 P4 Ag3 114.90(16)
C38 P4 Ag3 113.25(15)
C45 P4 Ag3 116.2(5)
C44 C39 C40 119.3(5)
C44 C39 P4 117.8(4)
C40 C39 P4 122.9(4)
C39 C40 C41 120.2(5)
C39 C40 H40 119.9
C41 C40 H40 119.9
C42 C41 C40 119.5(6)
C42 C41 H41 120.2
C40 C41 H41 120.2
C41 C42 C43 121.1(5)
C41 C42 H42 119.5
C43 C42 H42 119.5
C42 C43 C44 119.5(6)
C42 C43 H43 120.2
C44 C43 H43 120.2
C39 C44 C43 120.4(6)
C39 C44 H44 119.8
C43 C44 H44 119.8
C50 C45 C46 118.8(13)
C50 C45 P4 118.7(11)
C46 C45 P4 122.4(11)
C45 C46 C47 121.2(13)
C45 C46 H46 119.4
C47 C46 H46 119.4
C48 C47 C46 118.8(14)
C48 C47 H47 120.6
C46 C47 H47 120.6
C47 C48 C49 122.2(14)
C47 C48 H48 118.9
C49 C48 H48 118.9
C48 C49 C50 117.6(14)
C48 C49 H49 121.2
C50 C49 H49 121.2
C45 C50 C49 121.3(14)
C45 C50 H50 119.3
C49 C50 H50 119.3
C46B C45B C50B 117.9(12)
C46B C45B P4 122.8(10)
C50B C45B P4 119.1(9)
C45B C46B C47B 121.1(12)
C45B C46B H46B 119.4
C47B C46B H46B 119.4
C48B C47B C46B 120.0(13)
C48B C47B H47B 120.0
C46B C47B H47B 120.0
C47B C48B C49B 120.8(13)
C47B C48B H48B 119.6
C49B C48B H48B 119.6
C48B C49B C50B 118.1(12)
C48B C49B H49B 120.9
C50B C49B H49B 120.9
C45B C50B C49B 121.9(12)
C45B C50B H50B 119.1
C49B C50B H50B 119.1
C51B P5 C57 103.3(5)
C51B P5 C63 100.2(6)
C57 P5 C63 106.0(3)
C57 P5 C51 103.2(7)
C63 P5 C51 105.1(7)
C51B P5 Ag3 112.7(6)
C57 P5 Ag3 118.11(19)
C63 P5 Ag3 114.48(16)
C51 P5 Ag3 108.6(8)
C52 C51 C56 118.8(14)
C52 C51 P5 125.0(12)
C56 C51 P5 116.1(13)
C51 C52 C53 120.6(14)
C51 C52 H52 119.7
C53 C52 H52 119.7
C54 C53 C52 119.7(15)
C54 C53 H53 120.2
C52 C53 H53 120.2
C55 C54 C53 120.4(15)
C55 C54 H54 119.8
C53 C54 H54 119.8
C54 C55 C56 121.4(15)
C54 C55 H55 119.3
C56 C55 H55 119.3
C55 C56 C51 118.9(14)
C55 C56 H56 120.6
C51 C56 H56 120.6
C52B C51B C56B 120.9(12)
C52B C51B P5 118.0(10)
C56B C51B P5 121.1(11)
C51B C52B C53B 119.4(13)
C51B C52B H52B 120.3
C53B C52B H52B 120.3
C54B C53B C52B 119.2(13)
C54B C53B H53B 120.4
C52B C53B H53B 120.4
C55B C54B C53B 122.3(12)
C55B C54B H54B 118.9
C53B C54B H54B 118.9
C54B C55B C56B 120.1(13)
C54B C55B H55B 120.0
C56B C55B H55B 120.0
C51B C56B C55B 118.2(13)
C51B C56B H56B 120.9
C55B C56B H56B 120.9
C58 C57 C62 118.4(6)
C58 C57 P5 118.8(5)
C62 C57 P5 122.7(5)
C57 C58 C59 121.7(8)
C57 C58 H58 119.2
C59 C58 H58 119.2
C60 C59 C58 118.6(9)
C60 C59 H59 120.7
C58 C59 H59 120.7
C59 C60 C61 120.5(8)
C59 C60 H60 119.8
C61 C60 H60 119.8
C62 C61 C60 120.2(9)
C62 C61 H61 119.9
C60 C61 H61 119.9
C61 C62 C57 120.3(8)
C61 C62 H62 119.8
C57 C62 H62 119.8
P6 C63 P5 112.3(3)
P6 C63 H63A 109.1
P5 C63 H63A 109.1
P6 C63 H63B 109.1
P5 C63 H63B 109.1
H63A C63 H63B 107.9
C64 P6 C70 102.2(2)
C64 P6 C63 104.9(2)
C70 P6 C63 105.7(2)
C64 P6 Ag1 122.41(17)
C70 P6 Ag1 107.26(15)
C63 P6 Ag1 112.84(16)
C65 C64 C69 119.0(5)
C65 C64 P6 119.7(4)
C69 C64 P6 121.2(4)
C64 C65 C66 119.8(5)
C64 C65 H65 120.1
C66 C65 H65 120.1
C67 C66 C65 120.5(6)
C67 C66 H66 119.8
C65 C66 H66 119.8
C66 C67 C68 120.7(6)
C66 C67 H67 119.7
C68 C67 H67 119.7
C67 C68 C69 119.7(6)
C67 C68 H68 120.1
C69 C68 H68 120.1
C68 C69 C64 120.2(6)
C68 C69 H69 119.9
C64 C69 H69 119.9
C71 C70 C75 118.5(5)
C71 C70 P6 124.3(4)
C75 C70 P6 116.8(4)
C70 C71 C72 120.2(6)
C70 C71 H71 119.9
C72 C71 H71 119.9
C73 C72 C71 121.0(6)
C73 C72 H72 119.5
C71 C72 H72 119.5
C74 C73 C72 119.7(6)
C74 C73 H73 120.2
C72 C73 H73 120.2
C73 C74 C75 120.4(6)
C73 C74 H74 119.8
C75 C74 H74 119.8
C70 C75 C74 120.2(6)
C70 C75 H75 119.9
C74 C75 H75 119.9
N2 C76 N1 111.2(8)
N2 C76 S1 127.4(7)
N1 C76 S1 121.4(8)
C78 C77 C82 119.3(8)
C78 C77 N2 116.5(7)
C82 C77 N2 124.1(8)
C79 C78 C77 121.2(9)
C79 C78 H78 119.4
C77 C78 H78 119.4
C78 C79 C80 119.8(10)
C78 C79 H79 120.1
C80 C79 H79 120.1
C81 C80 C79 119.5(10)
C81 C80 H80 120.3
C79 C80 H80 120.3
C80 C81 C82 121.9(10)
C80 C81 H81 119.0
C82 C81 H81 119.0
C77 C82 C81 118.3(9)
C77 C82 H82 120.8
C81 C82 H82 120.8

loop_
_geom_bond_atom_site_label_1
_geom_bond_atom_site_label_2
_geom_bond_distance
I1 Ag1 2.8975(5)
I1 Ag2 2.9687(5)
I1 Ag3 2.9916(5)
I2 Ag3 2.9686(5)
I2 Ag1 2.9711(5)
I2 Ag2 3.0455(5)
Ag1 P6 2.4614(11)
Ag1 P1 2.4621(12)
Ag1 Ag2 3.0823(5)
Ag1 Ag3 3.2026(5)
Ag2 P3 2.4690(11)
Ag2 P2 2.4836(11)
Ag2 Ag3 3.2999(5)
Ag3 P4 2.4679(12)
Ag3 P5 2.4753(12)
S1 C76 1.651(10)
N1 C76 1.355(11)
N1 H1A 0.8600
N1 H1B 0.8600
N2 C76 1.343(11)
N2 C77 1.432(10)
N2 H2A 0.8600
P1 C7 1.814(5)
P1 C1 1.836(5)
P1 C13 1.838(4)
C1 C6 1.359(8)
C1 C2 1.373(8)
C2 C3 1.380(9)
C2 H2 0.9300
C3 C4 1.368(11)
C3 H3 0.9300
C4 C5 1.324(11)
C4 H4 0.9300
C5 C6 1.388(9)
C5 H5 0.9300
C6 H6 0.9300
C7 C8 1.386(7)
C7 C12 1.395(7)
C8 C9 1.385(9)
C8 H8 0.9300
C9 C10 1.363(10)
C9 H9 0.9300
C10 C11 1.366(9)
C10 H10 0.9300
C11 C12 1.382(8)
C11 H11 0.9300
C12 H12 0.9300
C13 P2 1.838(4)
C13 H13A 0.9700
C13 H13B 0.9700
P2 C14 1.824(5)
P2 C20 1.832(5)
C14 C19 1.387(7)
C14 C15 1.393(7)
C15 C16 1.380(8)
C15 H15 0.9300
C16 C17 1.371(10)
C16 H16 0.9300
C17 C18 1.373(10)
C17 H17 0.9300
C18 C19 1.373(9)
C18 H18 0.9300
C19 H19 0.9300
C20 C21 1.380(8)
C20 C25 1.383(8)
C21 C22 1.378(9)
C21 H21 0.9300
C22 C23 1.388(11)
C22 H22 0.9300
C23 C24 1.350(10)
C23 H23 0.9300
C24 C25 1.403(9)
C24 H24 0.9300
C25 H25 0.9300
P3 C26 1.822(4)
P3 C32 1.837(4)
P3 C38 1.845(5)
C26 C27 1.390(7)
C26 C31 1.400(6)
C27 C28 1.385(7)
C27 H27 0.9300
C28 C29 1.363(8)
C28 H28 0.9300
C29 C30 1.377(9)
C29 H29 0.9300
C30 C31 1.386(7)
C30 H30 0.9300
C31 H31 0.9300
C32 C37 1.377(6)
C32 C33 1.390(7)
C33 C34 1.379(8)
C33 H33 0.9300
C34 C35 1.384(9)
C34 H34 0.9300
C35 C36 1.356(8)
C35 H35 0.9300
C36 C37 1.374(8)
C36 H36 0.9300
C37 H37 0.9300
C38 P4 1.843(5)
C38 H38A 0.9700
C38 H38B 0.9700
P4 C45B 1.821(13)
P4 C39 1.823(5)
P4 C45 1.852(15)
C39 C44 1.375(7)
C39 C40 1.389(7)
C40 C41 1.397(8)
C40 H40 0.9300
C41 C42 1.356(9)
C41 H41 0.9300
C42 C43 1.378(10)
C42 H42 0.9300
C43 C44 1.388(8)
C43 H43 0.9300
C44 H44 0.9300
C45 C50 1.350(15)
C45 C46 1.357(15)
C46 C47 1.408(15)
C46 H46 0.9300
C47 C48 1.321(18)
C47 H47 0.9300
C48 C49 1.378(19)
C48 H48 0.9300
C49 C50 1.404(15)
C49 H49 0.9300
C50 H50 0.9300
C45B C46B 1.354(14)
C45B C50B 1.356(13)
C46B C47B 1.403(14)
C46B H46B 0.9300
C47B C48B 1.320(17)
C47B H47B 0.9300
C48B C49B 1.379(18)
C48B H48B 0.9300
C49B C50B 1.393(14)
C49B H49B 0.9300
C50B H50B 0.9300
P5 C51B 1.803(15)
P5 C57 1.819(6)
P5 C63 1.838(5)
P5 C51 1.879(19)
C51 C52 1.378(15)
C51 C56 1.400(16)
C52 C53 1.390(16)
C52 H52 0.9300
C53 C54 1.365(19)
C53 H53 0.9300
C54 C55 1.343(19)
C54 H54 0.9300
C55 C56 1.389(15)
C55 H55 0.9300
C56 H56 0.9300
C51B C52B 1.381(13)
C51B C56B 1.394(14)
C52B C53B 1.393(13)
C52B H52B 0.9300
C53B C54B 1.363(18)
C53B H53B 0.9300
C54B C55B 1.349(19)
C54B H54B 0.9300
C55B C56B 1.400(14)
C55B H55B 0.9300
C56B H56B 0.9300
C57 C58 1.366(9)
C57 C62 1.376(9)
C58 C59 1.385(11)
C58 H58 0.9300
C59 C60 1.358(14)
C59 H59 0.9300
C60 C61 1.371(14)
C60 H60 0.9300
C61 C62 1.368(11)
C61 H61 0.9300
C62 H62 0.9300
C63 P6 1.835(5)
C63 H63A 0.9700
C63 H63B 0.9700
P6 C64 1.818(5)
P6 C70 1.824(5)
C64 C65 1.373(8)
C64 C69 1.383(7)
C65 C66 1.388(8)
C65 H65 0.9300
C66 C67 1.342(9)
C66 H66 0.9300
C67 C68 1.366(10)
C67 H67 0.9300
C68 C69 1.378(8)
C68 H68 0.9300
C69 H69 0.9300
C70 C71 1.370(8)
C70 C75 1.388(8)
C71 C72 1.382(9)
C71 H71 0.9300
C72 C73 1.360(10)
C72 H72 0.9300
C73 C74 1.348(10)
C73 H73 0.9300
C74 C75 1.392(9)
C74 H74 0.9300
C75 H75 0.9300
C77 C78 1.362(11)
C77 C82 1.369(10)
C78 C79 1.348(12)
C78 H78 0.9300
C79 C80 1.368(14)
C79 H79 0.9300
C80 C81 1.327(14)
C80 H80 0.9300
C81 C82 1.380(13)
C81 H81 0.9300
C82 H82 0.9300

loop_
_geom_hbond_atom_site_label_D
_geom_hbond_atom_site_label_H
_geom_hbond_atom_site_label_A
_geom_hbond_site_symmetry_A
_geom_hbond_distance_DH
_geom_hbond_distance_HA
_geom_hbond_distance_DA
_geom_hbond_angle_DHA
N1 H1A I3 . 0.86 2.82 3.633(9) 159
N2 H2A I3 . 0.86 2.72 3.568(6) 170
C53 H53 S1 2_646 0.99 2.88 3.67(2) 143
C13 H13B I3 . 0.99 3.04 3.933(4) 153

loop_
_geom_torsion_atom_site_label_1
_geom_torsion_atom_site_label_2
_geom_torsion_atom_site_label_3
_geom_torsion_atom_site_label_4
_geom_torsion
C7 P1 C1 C6 -19.0(6)
C13 P1 C1 C6 92.4(6)
Ag1 P1 C1 C6 -147.9(6)
C7 P1 C1 C2 159.3(5)
C13 P1 C1 C2 -89.3(5)
Ag1 P1 C1 C2 30.4(5)
C6 C1 C2 C3 1.6(11)
P1 C1 C2 C3 -176.8(6)
C1 C2 C3 C4 -1.2(13)
C2 C3 C4 C5 1.3(15)
C3 C4 C5 C6 -2.0(16)
C2 C1 C6 C5 -2.3(12)
P1 C1 C6 C5 176.0(7)
C4 C5 C6 C1 2.5(16)
C1 P1 C7 C8 -107.6(4)
C13 P1 C7 C8 145.1(4)
Ag1 P1 C7 C8 17.8(4)
C1 P1 C7 C12 73.3(5)
C13 P1 C7 C12 -34.1(5)
Ag1 P1 C7 C12 -161.3(4)
C12 C7 C8 C9 1.0(8)
P1 C7 C8 C9 -178.2(5)
C7 C8 C9 C10 -0.7(9)
C8 C9 C10 C11 -0.1(10)
C9 C10 C11 C12 0.7(10)
C10 C11 C12 C7 -0.4(9)
C8 C7 C12 C11 -0.4(8)
P1 C7 C12 C11 178.7(4)
C7 P1 C13 P2 -79.3(3)
C1 P1 C13 P2 170.0(3)
Ag1 P1 C13 P2 50.9(3)
P1 C13 P2 C14 81.1(3)
P1 C13 P2 C20 -167.4(3)
P1 C13 P2 Ag2 -45.8(3)
C20 P2 C14 C19 -27.0(5)
C13 P2 C14 C19 79.9(5)
Ag2 P2 C14 C19 -153.7(4)
C20 P2 C14 C15 154.7(4)
C13 P2 C14 C15 -98.5(4)
Ag2 P2 C14 C15 28.0(4)
C19 C14 C15 C16 -2.6(8)
P2 C14 C15 C16 175.8(4)
C14 C15 C16 C17 2.2(9)
C15 C16 C17 C18 -0.4(10)
C16 C17 C18 C19 -1.0(11)
C17 C18 C19 C14 0.5(10)
C15 C14 C19 C18 1.3(8)
P2 C14 C19 C18 -177.0(5)
C14 P2 C20 C21 77.9(5)
C13 P2 C20 C21 -31.4(6)
Ag2 P2 C20 C21 -154.0(5)
C14 P2 C20 C25 -107.5(5)
C13 P2 C20 C25 143.2(5)
Ag2 P2 C20 C25 20.6(5)
C25 C20 C21 C22 -1.3(10)
P2 C20 C21 C22 173.2(5)
C20 C21 C22 C23 -0.9(11)
C21 C22 C23 C24 1.5(12)
C22 C23 C24 C25 0.2(12)
C21 C20 C25 C24 3.0(9)
P2 C20 C25 C24 -171.8(5)
C23 C24 C25 C20 -2.5(11)
C32 P3 C26 C27 -99.9(4)
C38 P3 C26 C27 149.8(4)
Ag2 P3 C26 C27 23.0(4)
C32 P3 C26 C31 79.3(4)
C38 P3 C26 C31 -31.1(4)
Ag2 P3 C26 C31 -157.8(4)
C31 C26 C27 C28 -1.0(7)
P3 C26 C27 C28 178.2(4)
C26 C27 C28 C29 1.3(8)
C27 C28 C29 C30 -1.0(8)
C28 C29 C30 C31 0.4(8)
C29 C30 C31 C26 -0.2(8)
C27 C26 C31 C30 0.5(7)
P3 C26 C31 C30 -178.7(4)
C26 P3 C32 C37 150.1(4)
C38 P3 C32 C37 -101.6(4)
Ag2 P3 C32 C37 28.3(4)
C26 P3 C32 C33 -28.1(5)
C38 P3 C32 C33 80.2(5)
Ag2 P3 C32 C33 -149.9(4)
C37 C32 C33 C34 0.3(9)
P3 C32 C33 C34 178.5(5)
C32 C33 C34 C35 -0.3(10)
C33 C34 C35 C36 0.5(11)
C34 C35 C36 C37 -0.8(10)
C35 C36 C37 C32 0.8(9)
C33 C32 C37 C36 -0.6(8)
P3 C32 C37 C36 -178.9(4)
C26 P3 C38 P4 -167.9(2)
C32 P3 C38 P4 82.9(3)
Ag2 P3 C38 P4 -44.8(3)
P3 C38 P4 C45B 177.1(5)
P3 C38 P4 C39 -73.9(3)
P3 C38 P4 C45 177.6(5)
P3 C38 P4 Ag3 53.0(3)
C45B P4 C39 C44 -105.8(7)
C38 P4 C39 C44 147.5(4)
C45 P4 C39 C44 -107.0(8)
Ag3 P4 C39 C44 21.5(4)
C45B P4 C39 C40 75.6(7)
C38 P4 C39 C40 -31.2(5)
C45 P4 C39 C40 74.3(8)
Ag3 P4 C39 C40 -157.1(4)
C44 C39 C40 C41 0.2(8)
P4 C39 C40 C41 178.8(4)
C39 C40 C41 C42 0.5(8)
C40 C41 C42 C43 0.2(9)
C41 C42 C43 C44 -1.4(10)
C40 C39 C44 C43 -1.5(8)
P4 C39 C44 C43 179.9(5)
C42 C43 C44 C39 2.1(9)
C39 P4 C45 C50 151.6(16)
C38 P4 C45 C50 -98.6(18)
Ag3 P4 C45 C50 24(2)
C39 P4 C45 C46 -33.3(17)
C38 P4 C45 C46 76.5(16)
Ag3 P4 C45 C46 -161.1(13)
C50 C45 C46 C47 -1.5(19)
P4 C45 C46 C47 -176.6(16)
C45 C46 C47 C48 1(2)
C46 C47 C48 C49 -1(3)
C47 C48 C49 C50 3(4)
C46 C45 C50 C49 3(3)
P4 C45 C50 C49 178.2(16)
C48 C49 C50 C45 -4(3)
C39 P4 C45B C46B 10.3(15)
C38 P4 C45B C46B 120.5(13)
Ag3 P4 C45B C46B -116.7(12)
C39 P4 C45B C50B -173.9(14)
C38 P4 C45B C50B -63.7(15)
Ag3 P4 C45B C50B 59.0(16)
C50B C45B C46B C47B 1.5(17)
P4 C45B C46B C47B 177.4(13)
C45B C46B C47B C48B -1.1(19)
C46B C47B C48B C49B 3(3)
C47B C48B C49B C50B -5(3)
C46B C45B C50B C49B -4(2)
P4 C45B C50B C49B -179.8(14)
C48B C49B C50B C45B 5(3)
C57 P5 C51 C52 138.9(17)
C63 P5 C51 C52 28(2)
Ag3 P5 C51 C52 -94.9(18)
C57 P5 C51 C56 -44(2)
C63 P5 C51 C56 -155.2(17)
Ag3 P5 C51 C56 81.9(19)
C56 C51 C52 C53 2.3(19)
P5 C51 C52 C53 179(2)
C51 C52 C53 C54 -0.3(18)
C52 C53 C54 C55 -4(3)
C53 C54 C55 C56 7(3)
C54 C55 C56 C51 -5(3)
C52 C51 C56 C55 0(3)
P5 C51 C56 C55 -177.0(16)
C57 P5 C51B C52B 159.8(11)
C63 P5 C51B C52B 50.5(12)
Ag3 P5 C51B C52B -71.7(12)
C57 P5 C51B C56B -20.7(16)
C63 P5 C51B C56B -130.0(14)
Ag3 P5 C51B C56B 107.9(14)
C56B C51B C52B C53B -1.0(16)
P5 C51B C52B C53B 178.6(13)
C51B C52B C53B C54B 0.0(15)
C52B C53B C54B C55B 0(3)
C53B C54B C55B C56B 2(3)
C52B C51B C56B C55B 2(2)
P5 C51B C56B C55B -177.3(13)
C54B C55B C56B C51B -3(3)
C51B P5 C57 C58 122.4(8)
C63 P5 C57 C58 -132.7(5)
C51 P5 C57 C58 117.1(9)
Ag3 P5 C57 C58 -2.7(6)
C51B P5 C57 C62 -55.6(9)
C63 P5 C57 C62 49.3(7)
C51 P5 C57 C62 -60.9(10)
Ag3 P5 C57 C62 179.2(6)
C62 C57 C58 C59 3.6(11)
P5 C57 C58 C59 -174.6(7)
C57 C58 C59 C60 0.7(14)
C58 C59 C60 C61 -4.4(16)
C59 C60 C61 C62 3.9(17)
C60 C61 C62 C57 0.5(16)
C58 C57 C62 C61 -4.1(13)
P5 C57 C62 C61 173.9(7)
C51B P5 C63 P6 -173.4(6)
C57 P5 C63 P6 79.5(3)
C51 P5 C63 P6 -171.6(8)
Ag3 P5 C63 P6 -52.6(3)
P5 C63 P6 C64 -81.0(3)
P5 C63 P6 C70 171.4(3)
P5 C63 P6 Ag1 54.5(3)
C70 P6 C64 C65 -132.3(5)
C63 P6 C64 C65 117.6(5)
Ag1 P6 C64 C65 -12.5(5)
C70 P6 C64 C69 44.6(5)
C63 P6 C64 C69 -65.5(5)
Ag1 P6 C64 C69 164.4(4)
C69 C64 C65 C66 0.0(9)
P6 C64 C65 C66 177.0(5)
C64 C65 C66 C67 -0.3(11)
C65 C66 C67 C68 1.1(13)
C66 C67 C68 C69 -1.7(12)
C67 C68 C69 C64 1.5(11)
C65 C64 C69 C68 -0.6(10)
P6 C64 C69 C68 -177.6(5)
C64 P6 C70 C71 -137.1(5)
C63 P6 C70 C71 -27.6(5)
Ag1 P6 C70 C71 93.0(5)
C64 P6 C70 C75 50.0(4)
C63 P6 C70 C75 159.5(4)
Ag1 P6 C70 C75 -79.9(4)
C75 C70 C71 C72 -0.6(9)
P6 C70 C71 C72 -173.3(5)
C70 C71 C72 C73 -0.1(11)
C71 C72 C73 C74 -0.1(11)
C72 C73 C74 C75 0.9(11)
C71 C70 C75 C74 1.4(8)
P6 C70 C75 C74 174.7(5)
C73 C74 C75 C70 -1.6(10)
C77 N2 C76 N1 -176.3(6)
C77 N2 C76 S1 4.5(11)
C76 N2 C77 C78 -152.1(7)
C76 N2 C77 C82 32.6(11)
C82 C77 C78 C79 -1.6(12)
N2 C77 C78 C79 -177.2(7)
C77 C78 C79 C80 0.1(14)
C78 C79 C80 C81 0.7(15)
C79 C80 C81 C82 0.0(15)
C78 C77 C82 C81 2.2(12)
N2 C77 C82 C81 177.4(7)
C80 C81 C82 C77 -1.4(14)

_cod_database_fobs_code 2241177
